data_7106448
loop_
_publ_author_name
'Han-Yuan Gong'
'Brett M. Rambo'
'Won Cho'
'Vincent M. Lynch'
'Moonhyun Oh'
'Jonathan L. Sessler'

_publ_section_title
;
 Anion-directed assembly of a three-dimensional metal-organic rotaxane
 framework
;
_journal_name_full Chem.Commun.
_journal_page_first 5973
_journal_paper_doi 10.1039/c1cc10272a
_journal_volume 47
_journal_year 2011
_chemical_formula_moiety 'C38 H34 N10 4+, 2 Zn 2+, 4(C12 H6 O4) 2-, 6(H2 O) '
_chemical_formula_sum 'C86 H58 N10 O22 Zn2'
_chemical_formula_weight 1714.16
_chemical_name_common
;
cyclo(2)(2,6-di(1H-imidazol-1-yl)pyridine)(2)(1,4-
dimethylenebenzene)_2 (Zn 2+)_4 di-2,6-naphthalenedicarboxylate_6 H2O
;
_chemical_name_systematic
;
?
;
_space_group_IT_number 14
_symmetry_cell_setting monoclinic
_symmetry_space_group_name_Hall '-P 2ybc'
_symmetry_space_group_name_H-M 'P 1 21/c 1'
_atom_sites_solution_hydrogens geom
_atom_sites_solution_primary direct
_atom_sites_solution_secondary difmap
_audit_creation_method SHELXL-97
_cell_angle_alpha 90.00
_cell_angle_beta 102.96(3)
_cell_angle_gamma 90.00
_cell_formula_units_Z 2
_cell_length_a 10.195(2)
_cell_length_b 21.342(4)
_cell_length_c 18.533(4)
_cell_measurement_reflns_used 6906
_cell_measurement_temperature 223(2)
_cell_measurement_theta_max 25.00
_cell_measurement_theta_min 1.48
_cell_volume 3929.7(14)
_computing_cell_refinement 'CrystalClear (Rigaku Inc., 2008)'
_computing_data_collection 'CrystalClear (Rigaku Inc., 2008)'
_computing_data_reduction 'CrystalClear (Rigaku Inc., 2008)'
_computing_structure_refinement 'SHELXL-97 (Sheldrick, 1997)'
_computing_structure_solution 'SHELXS-97 (Sheldrick, 1990)'
_diffrn_ambient_temperature 223(2)
_diffrn_detector_area_resol_mean 13.6612
_diffrn_measured_fraction_theta_full 0.999
_diffrn_measured_fraction_theta_max 0.999
_diffrn_measurement_device_type
;
Mercury2 (2x2 bin mode)
;
_diffrn_measurement_method dtprofit.ref
_diffrn_radiation_monochromator graphite
_diffrn_radiation_source 'fine-focus sealed tube'
_diffrn_radiation_type MoK\a
_diffrn_radiation_wavelength 0.71073
_diffrn_reflns_av_R_equivalents 0.0730
_diffrn_reflns_av_sigmaI/netI 0.0835
_diffrn_reflns_limit_h_max 11
_diffrn_reflns_limit_h_min -12
_diffrn_reflns_limit_k_max 25
_diffrn_reflns_limit_k_min -25
_diffrn_reflns_limit_l_max 21
_diffrn_reflns_limit_l_min -22
_diffrn_reflns_number 27304
_diffrn_reflns_theta_full 25.00
_diffrn_reflns_theta_max 25.00
_diffrn_reflns_theta_min 1.48
_exptl_absorpt_coefficient_mu 0.695
_exptl_absorpt_correction_T_max 1.0000
_exptl_absorpt_correction_T_min 0.8210
_exptl_absorpt_correction_type multi-scan
_exptl_crystal_colour colorless
_exptl_crystal_density_diffrn 1.449
_exptl_crystal_density_method 'not measured'
_exptl_crystal_description plate
_exptl_crystal_F_000 1760
_exptl_crystal_size_max 0.384
_exptl_crystal_size_mid 0.253
_exptl_crystal_size_min 0.064
_refine_diff_density_max 1.245
_refine_diff_density_min -0.358
_refine_diff_density_rms 0.084
_refine_ls_extinction_method none
_refine_ls_goodness_of_fit_ref 1.001
_refine_ls_hydrogen_treatment constr
_refine_ls_matrix_type full
_refine_ls_number_parameters 550
_refine_ls_number_reflns 6906
_refine_ls_number_restraints 366
_refine_ls_restrained_S_all 1.002
_refine_ls_R_factor_all 0.0957
_refine_ls_R_factor_gt 0.0622
_refine_ls_shift/su_max 0.001
_refine_ls_shift/su_mean 0.000
_refine_ls_structure_factor_coef Fsqd
_refine_ls_weighting_details 'calc w=1/[\s^2^(Fo^2^)+(0.0100P)^2^+17.5000P] where P=(Fo^2^+2Fc^2^)/3'
_refine_ls_weighting_scheme calc
_refine_ls_wR_factor_gt 0.1245
_refine_ls_wR_factor_ref 0.1459
_reflns_number_gt 4879
_reflns_number_total 6906
_reflns_threshold_expression >2sigma(I)
_cod_data_source_file c1cc10272a.txt
_cod_data_source_block c
_cod_depositor_comments
;
The following automatic conversions were performed:

'_symmetry_cell_setting' value 'Monoclinic' changed to 'monoclinic'
according to the built-in table from CIF Core dictionary named
'cif_core.dic' version 2.4.1 from
2010-06-29.

'_exptl_absorpt_correction_type' value 'Multi-scan'
changed to 'multi-scan' according to the built-in table from CIF Core
dictionary named 'cif_core.dic' version 2.4.1 from 2010-06-29.

Automatic conversion script
Id: cif_fix_values 1673 2011-04-08 12:14:43Z adriana 
;
_cod_original_sg_symbol_H-M P21/c
_cod_database_code 7106448

loop_
_symmetry_equiv_pos_as_xyz
'x, y, z'
'-x, y+1/2, -z+1/2'
'-x, -y, -z'
'x, -y-1/2, z-1/2'

loop_
_atom_site_label
_atom_site_type_symbol
_atom_site_fract_x
_atom_site_fract_y
_atom_site_fract_z
_atom_site_U_iso_or_equiv
_atom_site_adp_type
_atom_site_occupancy
_atom_site_symmetry_multiplicity
_atom_site_calc_flag
_atom_site_refinement_flags
_atom_site_disorder_assembly
_atom_site_disorder_group
Zn1 Zn 0.34843(6) 0.65082(3) 0.78606(3) 0.03200(16) Uani 1 1 d U . .
O1 O 0.3568(5) 0.5290(3) 0.8837(3) 0.0911(18) Uani 1 1 d U . .
O1W O 0.4597(5) 0.4198(2) 0.9591(3) 0.0811(15) Uani 1 1 d U . .
O2 O 0.2387(4) 0.61577(18) 0.8498(2) 0.0473(10) Uani 1 1 d U . .
O2W O 0.0743(6) 0.4650(3) 0.5648(4) 0.113(2) Uani 1 1 d U . .
O3W O 0.1860(10) 0.4614(5) 0.7494(6) 0.086(3) Uani 0.50 1 d PU . .
O3 O 1.1306(4) 0.7304(2) 1.2948(2) 0.0636(12) Uani 1 1 d U . .
O4W O 0.0632(10) 0.8855(4) 0.8578(5) 0.072(3) Uani 0.50 1 d PU . .
O4 O 1.2300(4) 0.78911(19) 1.2222(2) 0.0516(10) Uani 1 1 d U . .
O5 O 0.2275(4) 0.5591(2) 0.6601(2) 0.0621(12) Uani 1 1 d U . .
O6 O 0.4247(4) 0.60080(17) 0.71744(19) 0.0427(9) Uani 1 1 d U . .
O7 O 0.6162(4) 0.72447(19) 0.7815(2) 0.0499(10) Uani 1 1 d U . .
O8 O 0.4987(4) 0.68466(19) 0.8594(2) 0.0477(10) Uani 1 1 d U . .
N1 N 0.8569(5) 0.6199(2) 0.7117(2) 0.0420(11) Uani 1 1 d U . .
N2 N 0.7194(4) 0.6418(2) 0.6079(2) 0.0385(10) Uani 1 1 d U . .
N3 N 0.6033(4) 0.6487(2) 0.4860(2) 0.0410(11) Uani 1 1 d U . .
N4 N 0.5046(5) 0.6510(2) 0.3604(2) 0.0448(11) Uani 1 1 d U . .
N5 N 0.4458(6) 0.6358(2) 0.2425(3) 0.0545(13) Uani 1 1 d U . .
C1 C 0.9054(6) 0.6081(3) 0.7921(3) 0.0480(15) Uani 1 1 d U . .
H1A H 0.8784 0.6422 0.8202 0.058 Uiso 1 1 calc R . .
H1B H 1.0029 0.6055 0.8045 0.058 Uiso 1 1 calc R . .
C2 C 0.7388(6) 0.6450(2) 0.6819(3) 0.0413(13) Uani 1 1 d U . .
H2A H 0.6790 0.6620 0.7078 0.050 Uiso 1 1 calc R . .
C3 C 0.9156(6) 0.5996(3) 0.6557(3) 0.0477(15) Uani 1 1 d U . .
H3A H 0.9992 0.5804 0.6618 0.057 Uiso 1 1 calc R . .
C4 C 0.8306(5) 0.6125(3) 0.5907(3) 0.0428(13) Uani 1 1 d U . .
H4A H 0.8435 0.6037 0.5436 0.051 Uiso 1 1 calc R . .
C5 C 0.6042(6) 0.6639(3) 0.5554(3) 0.0418(13) Uani 1 1 d U . .
C6 C 0.5047(6) 0.6984(3) 0.5778(3) 0.0476(14) Uani 1 1 d U . .
H6A H 0.5093 0.7073 0.6274 0.057 Uiso 1 1 calc R . .
C7 C 0.3982(6) 0.7189(3) 0.5224(4) 0.0561(16) Uani 1 1 d U . .
H7A H 0.3299 0.7427 0.5346 0.067 Uiso 1 1 calc R . .
C8 C 0.3932(6) 0.7041(3) 0.4494(4) 0.0539(16) Uani 1 1 d U . .
H8A H 0.3221 0.7171 0.4116 0.065 Uiso 1 1 calc R . .
C9 C 0.4985(6) 0.6690(3) 0.4347(3) 0.0430(14) Uani 1 1 d U . .
C10 C 0.4061(7) 0.6595(3) 0.3000(3) 0.0518(15) Uani 1 1 d U . .
H10A H 0.3238 0.6788 0.2986 0.062 Uiso 1 1 calc R . .
C11 C 0.6105(6) 0.6204(3) 0.3403(3) 0.0520(15) Uani 1 1 d U . .
H11A H 0.6917 0.6087 0.3712 0.062 Uiso 1 1 calc R . .
C12 C 0.5717(7) 0.6111(3) 0.2666(4) 0.0601(17) Uani 1 1 d U . .
H12A H 0.6221 0.5913 0.2372 0.072 Uiso 1 1 calc R . .
C13 C 0.3568(7) 0.6264(3) 0.1675(3) 0.0587(17) Uani 1 1 d U . .
H13A H 0.4105 0.6240 0.1305 0.070 Uiso 1 1 calc R . .
H13B H 0.2949 0.6614 0.1552 0.070 Uiso 1 1 calc R . .
C14 C 0.2788(6) 0.5657(3) 0.1686(3) 0.0472(15) Uani 1 1 d U . .
C15 C 0.3265(6) 0.5100(3) 0.1458(3) 0.0516(15) Uani 1 1 d U . .
H15A H 0.3998 0.5102 0.1237 0.062 Uiso 1 1 calc R . .
C16 C 0.2642(6) 0.4540(3) 0.1562(3) 0.0494(15) Uani 1 1 d U . .
H16A H 0.2967 0.4165 0.1414 0.059 Uiso 1 1 calc R . .
C17 C 0.1545(6) 0.4532(3) 0.1884(3) 0.0415(13) Uani 1 1 d U . .
C18 C 0.1041(6) 0.5094(3) 0.2094(3) 0.0499(15) Uani 1 1 d U . .
H18A H 0.0289 0.5094 0.2300 0.060 Uiso 1 1 calc R . .
C19 C 0.1662(6) 0.5647(3) 0.1992(3) 0.0543(16) Uani 1 1 d U . .
H19A H 0.1324 0.6021 0.2131 0.065 Uiso 1 1 calc R . .
C20 C 0.2635(6) 0.5657(3) 0.8868(3) 0.0474(15) Uani 1 1 d U . .
C21 C 0.1006(6) 0.6000(3) 0.9635(3) 0.0428(13) Uani 1 1 d U . .
H21A H 0.1225 0.6413 0.9556 0.051 Uiso 1 1 calc R . .
C22 C 0.1667(5) 0.5502(3) 0.9350(3) 0.0405(13) Uani 1 1 d U . .
C23 C 0.1348(5) 0.4897(3) 0.9468(3) 0.0419(13) Uani 1 1 d U . .
H23A H 0.1806 0.4574 0.9295 0.050 Uiso 1 1 calc R . .
C24 C 0.0324(5) 0.4752(2) 0.9855(3) 0.0340(12) Uani 1 1 d U . .
C25 C -0.0048(6) 0.4129(3) 0.9975(3) 0.0444(14) Uani 1 1 d U . .
H25A H 0.0368 0.3800 0.9784 0.053 Uiso 1 1 calc R . .
C26 C 1.1342(6) 0.7545(3) 1.2341(3) 0.0473(14) Uani 1 1 d U . .
C27 C 0.3505(6) 0.5681(3) 0.6667(3) 0.0401(13) Uani 1 1 d U . .
C28 C 0.3637(5) 0.5376(2) 0.5386(3) 0.0391(13) Uani 1 1 d U . .
H28A H 0.2769 0.5531 0.5220 0.047 Uiso 1 1 calc R . .
C29 C 0.4228(5) 0.5390(2) 0.6127(3) 0.0356(12) Uani 1 1 d U . .
C30 C 0.5532(5) 0.5147(2) 0.6388(3) 0.0391(13) Uani 1 1 d U . .
H30A H 0.5926 0.5162 0.6892 0.047 Uiso 1 1 calc R . .
C31 C 0.6232(6) 0.4885(2) 0.5905(3) 0.0393(13) Uani 1 1 d U . .
H31A H 0.7082 0.4714 0.6083 0.047 Uiso 1 1 calc R . .
C32 C 0.5651(5) 0.4878(2) 0.5140(3) 0.0327(11) Uani 1 1 d U . .
C33 C 0.6024(5) 0.7097(2) 0.8442(3) 0.0374(12) Uani 1 1 d U . .
C34 C 0.7169(5) 0.7219(2) 0.9107(3) 0.0356(12) Uani 1 1 d U . .
C35 C 0.7058(5) 0.7028(2) 0.9799(3) 0.0355(12) Uani 1 1 d U . .
H35A H 0.6289 0.6816 0.9854 0.043 Uiso 1 1 calc R . .
C36 C 0.8112(5) 0.7150(2) 1.0437(3) 0.0343(12) Uani 1 1 d U . .
C37 C 0.8037(5) 0.6956(3) 1.1154(3) 0.0416(13) Uani 1 1 d U . .
H37A H 0.7279 0.6740 1.1218 0.050 Uiso 1 1 calc R . .
C38 C 0.9052(5) 0.7077(3) 1.1756(3) 0.0437(14) Uani 1 1 d U . .
H38A H 0.8983 0.6943 1.2224 0.052 Uiso 1 1 calc R . .
C39 C 1.0216(5) 0.7409(2) 1.1667(3) 0.0373(12) Uani 1 1 d U . .
C40 C 1.0312(5) 0.7603(2) 1.0983(3) 0.0408(13) Uani 1 1 d U . .
H40A H 1.1073 0.7823 1.0931 0.049 Uiso 1 1 calc R . .
C41 C 0.9271(5) 0.7478(2) 1.0339(3) 0.0355(12) Uani 1 1 d U . .
C42 C 0.9362(6) 0.7674(3) 0.9618(3) 0.0448(14) Uani 1 1 d U . .
H42A H 1.0119 0.7890 0.9553 0.054 Uiso 1 1 calc R . .
C43 C 0.8337(6) 0.7544(3) 0.9021(3) 0.0447(14) Uani 1 1 d U . .
H43A H 0.8408 0.7671 0.8551 0.054 Uiso 1 1 calc R . .

loop_
_atom_site_aniso_label
_atom_site_aniso_U_11
_atom_site_aniso_U_22
_atom_site_aniso_U_33
_atom_site_aniso_U_23
_atom_site_aniso_U_13
_atom_site_aniso_U_12
Zn1 0.0287(3) 0.0400(3) 0.0268(3) -0.0021(3) 0.0051(2) 0.0004(3)
O1 0.074(3) 0.102(4) 0.118(4) 0.052(3) 0.065(3) 0.040(3)
O1W 0.069(3) 0.072(3) 0.105(4) 0.012(3) 0.024(3) -0.005(3)
O2 0.044(2) 0.052(2) 0.049(2) 0.0125(19) 0.0188(19) 0.0002(18)
O2W 0.098(4) 0.109(5) 0.140(5) -0.037(4) 0.043(4) -0.029(3)
O3W 0.070(6) 0.087(6) 0.113(7) -0.001(5) 0.045(5) 0.009(5)
O3 0.061(3) 0.082(3) 0.040(2) 0.011(2) -0.006(2) -0.016(2)
O4W 0.134(7) 0.033(4) 0.075(5) -0.017(4) 0.081(5) -0.023(4)
O4 0.046(2) 0.062(3) 0.042(2) -0.0067(19) 0.0002(19) -0.015(2)
O5 0.041(2) 0.085(3) 0.064(3) -0.029(2) 0.019(2) -0.008(2)
O6 0.040(2) 0.052(2) 0.036(2) -0.0142(17) 0.0078(18) 0.0016(18)
O7 0.055(3) 0.055(3) 0.038(2) -0.0041(18) 0.0059(19) 0.000(2)
O8 0.036(2) 0.066(3) 0.037(2) -0.0137(19) 0.0001(18) -0.0063(19)
N1 0.039(3) 0.041(3) 0.041(3) 0.004(2) 0.001(2) -0.003(2)
N2 0.038(3) 0.037(3) 0.039(2) 0.0057(19) 0.006(2) -0.003(2)
N3 0.046(3) 0.032(2) 0.041(3) 0.007(2) 0.002(2) -0.009(2)
N4 0.054(3) 0.036(3) 0.040(3) 0.005(2) 0.001(2) -0.011(2)
N5 0.066(3) 0.048(3) 0.044(3) 0.009(2) 0.002(3) -0.015(3)
C1 0.048(3) 0.050(3) 0.038(3) 0.001(3) -0.007(3) -0.002(3)
C2 0.048(3) 0.036(3) 0.039(3) 0.001(2) 0.007(3) -0.004(3)
C3 0.039(3) 0.051(4) 0.054(4) 0.009(3) 0.013(3) -0.002(3)
C4 0.038(3) 0.051(3) 0.041(3) 0.003(3) 0.012(3) -0.003(3)
C5 0.042(3) 0.040(3) 0.042(3) 0.009(2) 0.006(3) -0.007(2)
C6 0.047(3) 0.050(3) 0.046(3) 0.005(3) 0.012(3) 0.001(3)
C7 0.042(3) 0.062(4) 0.062(4) 0.009(3) 0.009(3) 0.002(3)
C8 0.047(4) 0.053(4) 0.058(4) 0.010(3) 0.003(3) -0.005(3)
C9 0.045(3) 0.035(3) 0.045(3) 0.008(2) 0.000(3) -0.012(2)
C10 0.063(4) 0.039(3) 0.046(3) 0.004(3) -0.003(3) -0.010(3)
C11 0.049(4) 0.057(4) 0.047(3) 0.003(3) 0.006(3) -0.012(3)
C12 0.064(4) 0.063(4) 0.054(4) 0.001(3) 0.016(3) -0.016(3)
C13 0.079(4) 0.049(4) 0.042(3) 0.010(3) 0.000(3) -0.010(3)
C14 0.060(4) 0.046(3) 0.029(3) 0.004(2) -0.005(3) -0.006(3)
C15 0.060(4) 0.054(4) 0.040(3) 0.001(3) 0.010(3) -0.005(3)
C16 0.059(4) 0.045(3) 0.043(3) -0.001(3) 0.006(3) 0.006(3)
C17 0.048(3) 0.041(3) 0.029(3) -0.001(2) -0.004(3) -0.001(2)
C18 0.054(4) 0.048(4) 0.048(3) 0.000(3) 0.010(3) 0.000(3)
C19 0.063(4) 0.048(4) 0.047(3) -0.001(3) 0.001(3) 0.007(3)
C20 0.037(3) 0.060(4) 0.048(3) 0.010(3) 0.015(3) 0.003(3)
C21 0.047(3) 0.042(3) 0.041(3) 0.003(2) 0.012(3) -0.002(2)
C22 0.032(3) 0.057(4) 0.033(3) 0.007(2) 0.008(2) 0.002(2)
C23 0.040(3) 0.050(3) 0.039(3) 0.003(2) 0.016(3) 0.010(3)
C24 0.035(3) 0.037(3) 0.029(3) 0.003(2) 0.006(2) 0.007(2)
C25 0.052(3) 0.040(3) 0.046(3) -0.001(2) 0.020(3) 0.008(3)
C26 0.047(3) 0.048(3) 0.043(3) -0.007(3) -0.001(3) 0.002(3)
C27 0.041(3) 0.043(3) 0.039(3) -0.006(2) 0.015(3) 0.001(2)
C28 0.037(3) 0.038(3) 0.043(3) -0.005(2) 0.011(2) -0.004(2)
C29 0.041(3) 0.033(3) 0.034(3) -0.008(2) 0.012(2) -0.004(2)
C30 0.045(3) 0.039(3) 0.035(3) -0.003(2) 0.012(3) -0.004(2)
C31 0.039(3) 0.036(3) 0.041(3) -0.002(2) 0.004(2) -0.005(2)
C32 0.036(3) 0.026(3) 0.036(3) -0.001(2) 0.008(2) -0.005(2)
C33 0.042(3) 0.030(3) 0.038(3) -0.012(2) 0.006(2) 0.007(2)
C34 0.037(3) 0.031(3) 0.035(3) -0.007(2) 0.001(2) 0.005(2)
C35 0.029(3) 0.032(3) 0.043(3) -0.005(2) 0.002(2) 0.004(2)
C36 0.030(3) 0.032(3) 0.039(3) -0.002(2) 0.004(2) 0.005(2)
C37 0.039(3) 0.044(3) 0.041(3) -0.003(2) 0.008(3) -0.007(2)
C38 0.041(3) 0.049(3) 0.038(3) 0.001(2) 0.004(3) 0.000(3)
C39 0.040(3) 0.034(3) 0.035(3) -0.002(2) 0.003(2) 0.006(2)
C40 0.037(3) 0.039(3) 0.043(3) 0.000(2) 0.003(3) 0.001(2)
C41 0.035(3) 0.031(3) 0.040(3) -0.006(2) 0.007(2) 0.002(2)
C42 0.042(3) 0.046(3) 0.046(3) 0.000(3) 0.010(3) -0.005(3)
C43 0.047(3) 0.049(3) 0.037(3) 0.001(2) 0.007(3) -0.004(3)

loop_
_atom_type_symbol
_atom_type_description
_atom_type_scat_dispersion_real
_atom_type_scat_dispersion_imag
_atom_type_scat_source
C C 0.0033 0.0016 'International Tables Vol C Tables 4.2.6.8 and 6.1.1.4'
H H 0.0000 0.0000 'International Tables Vol C Tables 4.2.6.8 and 6.1.1.4'
N N 0.0061 0.0033 'International Tables Vol C Tables 4.2.6.8 and 6.1.1.4'
O O 0.0106 0.0060 'International Tables Vol C Tables 4.2.6.8 and 6.1.1.4'
Zn Zn 0.2839 1.4301 'International Tables Vol C Tables 4.2.6.8 and 6.1.1.4'

loop_
_geom_angle_atom_site_label_1
_geom_angle_atom_site_label_2
_geom_angle_atom_site_label_3
_geom_angle
_geom_angle_site_symmetry_1
_geom_angle_site_symmetry_3
_geom_angle_publ_flag
O8 Zn1 O2 100.86(17) . . ?
O8 Zn1 O6 107.00(16) . . ?
O2 Zn1 O6 123.50(17) . . ?
O8 Zn1 O4 117.39(18) . 4_475 ?
O2 Zn1 O4 104.87(17) . 4_475 ?
O6 Zn1 O4 104.18(16) . 4_475 ?
C20 O2 Zn1 125.5(4) . . ?
C26 O4 Zn1 131.4(4) . 4_676 ?
C27 O6 Zn1 121.6(3) . . ?
C33 O8 Zn1 124.5(3) . . ?
C2 N1 C3 108.7(5) . . ?
C2 N1 C1 123.8(5) . . ?
C3 N1 C1 126.9(5) . . ?
C2 N2 C4 108.4(5) . . ?
C2 N2 C5 126.2(5) . . ?
C4 N2 C5 125.4(5) . . ?
C5 N3 C9 116.3(5) . . ?
C10 N4 C11 108.8(5) . . ?
C10 N4 C9 125.3(5) . . ?
C11 N4 C9 125.9(5) . . ?
C10 N5 C12 108.6(5) . . ?
C10 N5 C13 124.7(6) . . ?
C12 N5 C13 125.6(6) . . ?
N1 C1 C17 109.0(4) . 3_666 ?
N1 C1 H1A 109.9 . . ?
C17 C1 H1A 109.9 3_666 . ?
N1 C1 H1B 109.9 . . ?
C17 C1 H1B 109.9 3_666 . ?
H1A C1 H1B 108.3 . . ?
N1 C2 N2 108.6(5) . . ?
N1 C2 H2A 125.7 . . ?
N2 C2 H2A 125.7 . . ?
C4 C3 N1 108.0(5) . . ?
C4 C3 H3A 126.0 . . ?
N1 C3 H3A 126.0 . . ?
C3 C4 N2 106.3(5) . . ?
C3 C4 H4A 126.9 . . ?
N2 C4 H4A 126.9 . . ?
N3 C5 C6 124.9(5) . . ?
N3 C5 N2 114.0(5) . . ?
C6 C5 N2 121.1(5) . . ?
C7 C6 C5 116.7(6) . . ?
C7 C6 H6A 121.7 . . ?
C5 C6 H6A 121.7 . . ?
C8 C7 C6 120.3(6) . . ?
C8 C7 H7A 119.9 . . ?
C6 C7 H7A 119.9 . . ?
C7 C8 C9 117.1(6) . . ?
C7 C8 H8A 121.4 . . ?
C9 C8 H8A 121.4 . . ?
N3 C9 C8 124.7(6) . . ?
N3 C9 N4 113.2(5) . . ?
C8 C9 N4 122.1(5) . . ?
N5 C10 N4 108.3(6) . . ?
N5 C10 H10A 125.8 . . ?
N4 C10 H10A 125.8 . . ?
C12 C11 N4 105.9(6) . . ?
C12 C11 H11A 127.1 . . ?
N4 C11 H11A 127.1 . . ?
C11 C12 N5 108.3(6) . . ?
C11 C12 H12A 125.8 . . ?
N5 C12 H12A 125.8 . . ?
N5 C13 C14 108.2(4) . . ?
N5 C13 H13A 110.1 . . ?
C14 C13 H13A 110.1 . . ?
N5 C13 H13B 110.1 . . ?
C14 C13 H13B 110.1 . . ?
H13A C13 H13B 108.4 . . ?
C15 C14 C19 119.2(6) . . ?
C15 C14 C13 120.4(6) . . ?
C19 C14 C13 120.1(6) . . ?
C14 C15 C16 119.7(6) . . ?
C14 C15 H15A 120.2 . . ?
C16 C15 H15A 120.2 . . ?
C17 C16 C15 120.8(6) . . ?
C17 C16 H16A 119.6 . . ?
C15 C16 H16A 119.6 . . ?
C16 C17 C18 119.7(5) . . ?
C16 C17 C1 121.4(5) . 3_666 ?
C18 C17 C1 118.7(5) . 3_666 ?
C19 C18 C17 119.4(6) . . ?
C19 C18 H18A 120.3 . . ?
C17 C18 H18A 120.3 . . ?
C18 C19 C14 121.3(6) . . ?
C18 C19 H19A 119.4 . . ?
C14 C19 H19A 119.4 . . ?
O1 C20 O2 124.7(5) . . ?
O1 C20 C22 119.9(5) . . ?
O2 C20 C22 115.4(5) . . ?
C25 C21 C22 120.0(5) 3_567 . ?
C25 C21 H21A 120.0 3_567 . ?
C22 C21 H21A 120.0 . . ?
C23 C22 C21 119.9(5) . . ?
C23 C22 C20 121.0(5) . . ?
C21 C22 C20 119.0(5) . . ?
C22 C23 C24 121.1(5) . . ?
C22 C23 H23A 119.5 . . ?
C24 C23 H23A 119.5 . . ?
C25 C24 C24 118.6(6) . 3_567 ?
C25 C24 C23 122.5(5) . . ?
C24 C24 C23 118.9(6) 3_567 . ?
C21 C25 C24 121.4(5) 3_567 . ?
C21 C25 H25A 119.3 3_567 . ?
C24 C25 H25A 119.3 . . ?
O3 C26 O4 124.8(5) . . ?
O3 C26 C39 119.6(5) . . ?
O4 C26 C39 115.6(5) . . ?
O5 C27 O6 125.0(5) . . ?
O5 C27 C29 120.3(5) . . ?
O6 C27 C29 114.7(5) . . ?
C29 C28 C32 120.7(5) . 3_666 ?
C29 C28 H28A 119.7 . . ?
C32 C28 H28A 119.7 3_666 . ?
C28 C29 C30 120.4(5) . . ?
C28 C29 C27 120.3(5) . . ?
C30 C29 C27 119.3(5) . . ?
C31 C30 C29 120.7(5) . . ?
C31 C30 H30A 119.7 . . ?
C29 C30 H30A 119.7 . . ?
C30 C31 C32 119.7(5) . . ?
C30 C31 H31A 120.2 . . ?
C32 C31 H31A 120.2 . . ?
C31 C32 C32 121.0(6) . 3_666 ?
C31 C32 C28 121.4(5) . 3_666 ?
C32 C32 C28 117.5(6) 3_666 3_666 ?
O7 C33 O8 126.0(5) . . ?
O7 C33 C34 119.2(5) . . ?
O8 C33 C34 114.8(5) . . ?
C35 C34 C43 119.8(5) . . ?
C35 C34 C33 119.8(5) . . ?
C43 C34 C33 120.4(5) . . ?
C34 C35 C36 120.8(5) . . ?
C34 C35 H35A 119.6 . . ?
C36 C35 H35A 119.6 . . ?
C37 C36 C41 119.2(5) . . ?
C37 C36 C35 122.3(5) . . ?
C41 C36 C35 118.4(5) . . ?
C38 C37 C36 121.5(5) . . ?
C38 C37 H37A 119.2 . . ?
C36 C37 H37A 119.2 . . ?
C37 C38 C39 119.9(5) . . ?
C37 C38 H38A 120.1 . . ?
C39 C38 H38A 120.1 . . ?
C40 C39 C38 119.8(5) . . ?
C40 C39 C26 120.6(5) . . ?
C38 C39 C26 119.6(5) . . ?
C39 C40 C41 121.7(5) . . ?
C39 C40 H40A 119.1 . . ?
C41 C40 H40A 119.1 . . ?
C36 C41 C42 119.8(5) . . ?
C36 C41 C40 117.9(5) . . ?
C42 C41 C40 122.3(5) . . ?
C43 C42 C41 120.1(5) . . ?
C43 C42 H42A 120.0 . . ?
C41 C42 H42A 120.0 . . ?
C42 C43 C34 121.1(5) . . ?
C42 C43 H43A 119.5 . . ?
C34 C43 H43A 119.5 . . ?

loop_
_geom_bond_atom_site_label_1
_geom_bond_atom_site_label_2
_geom_bond_distance
_geom_bond_site_symmetry_2
_geom_bond_publ_flag
Zn1 O8 1.944(4) . ?
Zn1 O2 1.949(4) . ?
Zn1 O6 1.950(3) . ?
Zn1 O4 1.966(4) 4_475 ?
O1 C20 1.244(7) . ?
O2 C20 1.265(7) . ?
O3 C26 1.245(7) . ?
O4 C26 1.282(7) . ?
O4 Zn1 1.966(4) 4_676 ?
O5 C27 1.247(6) . ?
O6 C27 1.275(6) . ?
O7 C33 1.244(6) . ?
O8 C33 1.271(6) . ?
N1 C2 1.320(7) . ?
N1 C3 1.379(7) . ?
N1 C1 1.483(7) . ?
N2 C2 1.342(6) . ?
N2 C4 1.392(7) . ?
N2 C5 1.427(7) . ?
N3 C5 1.324(7) . ?
N3 C9 1.333(7) . ?
N4 C10 1.339(7) . ?
N4 C11 1.383(8) . ?
N4 C9 1.444(7) . ?
N5 C10 1.322(8) . ?
N5 C12 1.366(8) . ?
N5 C13 1.494(7) . ?
C1 C17 1.520(8) 3_666 ?
C1 H1A 0.9700 . ?
C1 H1B 0.9700 . ?
C2 H2A 0.9300 . ?
C3 C4 1.345(8) . ?
C3 H3A 0.9300 . ?
C4 H4A 0.9300 . ?
C5 C6 1.390(8) . ?
C6 C7 1.387(8) . ?
C6 H6A 0.9300 . ?
C7 C8 1.380(8) . ?
C7 H7A 0.9300 . ?
C8 C9 1.385(8) . ?
C8 H8A 0.9300 . ?
C10 H10A 0.9300 . ?
C11 C12 1.349(8) . ?
C11 H11A 0.9300 . ?
C12 H12A 0.9300 . ?
C13 C14 1.523(8) . ?
C13 H13A 0.9700 . ?
C13 H13B 0.9700 . ?
C14 C15 1.385(8) . ?
C14 C19 1.390(8) . ?
C15 C16 1.388(8) . ?
C15 H15A 0.9300 . ?
C16 C17 1.380(8) . ?
C16 H16A 0.9300 . ?
C17 C18 1.394(8) . ?
C17 C1 1.520(8) 3_666 ?
C18 C19 1.373(8) . ?
C18 H18A 0.9300 . ?
C19 H19A 0.9300 . ?
C20 C22 1.508(7) . ?
C21 C25 1.368(7) 3_567 ?
C21 C22 1.421(7) . ?
C21 H21A 0.9300 . ?
C22 C23 1.360(8) . ?
C23 C24 1.427(7) . ?
C23 H23A 0.9300 . ?
C24 C25 1.412(7) . ?
C24 C24 1.418(9) 3_567 ?
C25 C21 1.368(7) 3_567 ?
C25 H25A 0.9300 . ?
C26 C39 1.522(7) . ?
C27 C29 1.504(7) . ?
C28 C29 1.370(7) . ?
C28 C32 1.446(7) 3_666 ?
C28 H28A 0.9300 . ?
C29 C30 1.408(7) . ?
C30 C31 1.383(7) . ?
C30 H30A 0.9300 . ?
C31 C32 1.407(7) . ?
C31 H31A 0.9300 . ?
C32 C32 1.412(10) 3_666 ?
C32 C28 1.446(7) 3_666 ?
C33 C34 1.517(7) . ?
C34 C35 1.375(7) . ?
C34 C43 1.417(7) . ?
C35 C36 1.433(7) . ?
C35 H35A 0.9300 . ?
C36 C37 1.410(7) . ?
C36 C41 1.419(7) . ?
C37 C38 1.365(7) . ?
C37 H37A 0.9300 . ?
C38 C39 1.424(7) . ?
C38 H38A 0.9300 . ?
C39 C40 1.357(7) . ?
C40 C41 1.433(7) . ?
C40 H40A 0.9300 . ?
C41 C42 1.422(7) . ?
C42 C43 1.371(7) . ?
C42 H42A 0.9300 . ?
C43 H43A 0.9300 . ?

loop_
_geom_torsion_atom_site_label_1
_geom_torsion_atom_site_label_2
_geom_torsion_atom_site_label_3
_geom_torsion_atom_site_label_4
_geom_torsion
_geom_torsion_site_symmetry_1
_geom_torsion_site_symmetry_2
_geom_torsion_site_symmetry_3
_geom_torsion_site_symmetry_4
_geom_torsion_publ_flag
O8 Zn1 O2 C20 -75.2(5) . . . . ?
O6 Zn1 O2 C20 43.8(5) . . . . ?
O4 Zn1 O2 C20 162.4(5) 4_475 . . . ?
O8 Zn1 O6 C27 173.9(4) . . . . ?
O2 Zn1 O6 C27 57.8(5) . . . . ?
O4 Zn1 O6 C27 -61.2(4) 4_475 . . . ?
O2 Zn1 O8 C33 175.8(4) . . . . ?
O6 Zn1 O8 C33 45.5(5) . . . . ?
O4 Zn1 O8 C33 -71.0(4) 4_475 . . . ?
C2 N1 C1 C17 81.8(6) . . . 3_666 ?
C3 N1 C1 C17 -88.4(7) . . . 3_666 ?
C3 N1 C2 N2 -0.3(6) . . . . ?
C1 N1 C2 N2 -172.1(5) . . . . ?
C4 N2 C2 N1 0.7(6) . . . . ?
C5 N2 C2 N1 -179.8(5) . . . . ?
C2 N1 C3 C4 -0.2(6) . . . . ?
C1 N1 C3 C4 171.3(5) . . . . ?
N1 C3 C4 N2 0.6(6) . . . . ?
C2 N2 C4 C3 -0.8(6) . . . . ?
C5 N2 C4 C3 179.6(5) . . . . ?
C9 N3 C5 C6 0.7(8) . . . . ?
C9 N3 C5 N2 -179.2(4) . . . . ?
C2 N2 C5 N3 -172.7(5) . . . . ?
C4 N2 C5 N3 6.8(7) . . . . ?
C2 N2 C5 C6 7.4(8) . . . . ?
C4 N2 C5 C6 -173.1(5) . . . . ?
N3 C5 C6 C7 -1.1(9) . . . . ?
N2 C5 C6 C7 178.7(5) . . . . ?
C5 C6 C7 C8 1.0(9) . . . . ?
C6 C7 C8 C9 -0.6(9) . . . . ?
C5 N3 C9 C8 -0.2(8) . . . . ?
C5 N3 C9 N4 179.6(4) . . . . ?
C7 C8 C9 N3 0.1(9) . . . . ?
C7 C8 C9 N4 -179.6(5) . . . . ?
C10 N4 C9 N3 172.5(5) . . . . ?
C11 N4 C9 N3 -5.2(7) . . . . ?
C10 N4 C9 C8 -7.7(8) . . . . ?
C11 N4 C9 C8 174.6(5) . . . . ?
C12 N5 C10 N4 0.5(7) . . . . ?
C13 N5 C10 N4 169.4(5) . . . . ?
C11 N4 C10 N5 -0.3(6) . . . . ?
C9 N4 C10 N5 -178.3(5) . . . . ?
C10 N4 C11 C12 -0.1(7) . . . . ?
C9 N4 C11 C12 177.9(5) . . . . ?
N4 C11 C12 N5 0.4(7) . . . . ?
C10 N5 C12 C11 -0.5(7) . . . . ?
C13 N5 C12 C11 -169.3(5) . . . . ?
C10 N5 C13 C14 -81.4(7) . . . . ?
C12 N5 C13 C14 85.6(7) . . . . ?
N5 C13 C14 C15 -94.1(7) . . . . ?
N5 C13 C14 C19 79.6(7) . . . . ?
C19 C14 C15 C16 -2.1(8) . . . . ?
C13 C14 C15 C16 171.5(5) . . . . ?
C14 C15 C16 C17 0.5(9) . . . . ?
C15 C16 C17 C18 1.3(9) . . . . ?
C15 C16 C17 C1 -173.2(5) . . . 3_666 ?
C16 C17 C18 C19 -1.5(8) . . . . ?
C1 C17 C18 C19 173.2(5) 3_666 . . . ?
C17 C18 C19 C14 -0.1(9) . . . . ?
C15 C14 C19 C18 2.0(9) . . . . ?
C13 C14 C19 C18 -171.8(5) . . . . ?
Zn1 O2 C20 O1 -5.4(10) . . . . ?
Zn1 O2 C20 C22 177.0(4) . . . . ?
C25 C21 C22 C23 -0.3(8) 3_567 . . . ?
C25 C21 C22 C20 175.0(5) 3_567 . . . ?
O1 C20 C22 C23 -31.6(9) . . . . ?
O2 C20 C22 C23 146.1(6) . . . . ?
O1 C20 C22 C21 153.3(6) . . . . ?
O2 C20 C22 C21 -29.1(8) . . . . ?
C21 C22 C23 C24 2.2(8) . . . . ?
C20 C22 C23 C24 -172.9(5) . . . . ?
C22 C23 C24 C25 178.8(5) . . . . ?
C22 C23 C24 C24 -2.8(9) . . . 3_567 ?
C24 C24 C25 C21 -0.3(9) 3_567 . . 3_567 ?
C23 C24 C25 C21 178.1(5) . . . 3_567 ?
Zn1 O4 C26 O3 -33.5(9) 4_676 . . . ?
Zn1 O4 C26 C39 149.2(4) 4_676 . . . ?
Zn1 O6 C27 O5 -8.0(8) . . . . ?
Zn1 O6 C27 C29 172.5(3) . . . . ?
C32 C28 C29 C30 -1.2(8) 3_666 . . . ?
C32 C28 C29 C27 177.3(5) 3_666 . . . ?
O5 C27 C29 C28 41.1(8) . . . . ?
O6 C27 C29 C28 -139.4(5) . . . . ?
O5 C27 C29 C30 -140.4(6) . . . . ?
O6 C27 C29 C30 39.1(7) . . . . ?
C28 C29 C30 C31 -0.5(8) . . . . ?
C27 C29 C30 C31 -179.0(5) . . . . ?
C29 C30 C31 C32 1.8(8) . . . . ?
C30 C31 C32 C32 -1.4(9) . . . 3_666 ?
C30 C31 C32 C28 178.3(5) . . . 3_666 ?
Zn1 O8 C33 O7 10.8(8) . . . . ?
Zn1 O8 C33 C34 -169.4(3) . . . . ?
O7 C33 C34 C35 -176.5(5) . . . . ?
O8 C33 C34 C35 3.7(7) . . . . ?
O7 C33 C34 C43 5.2(7) . . . . ?
O8 C33 C34 C43 -174.7(5) . . . . ?
C43 C34 C35 C36 -0.2(7) . . . . ?
C33 C34 C35 C36 -178.6(4) . . . . ?
C34 C35 C36 C37 -179.4(5) . . . . ?
C34 C35 C36 C41 0.4(7) . . . . ?
C41 C36 C37 C38 0.2(8) . . . . ?
C35 C36 C37 C38 -180.0(5) . . . . ?
C36 C37 C38 C39 0.2(8) . . . . ?
C37 C38 C39 C40 -0.1(8) . . . . ?
C37 C38 C39 C26 179.8(5) . . . . ?
O3 C26 C39 C40 -172.0(6) . . . . ?
O4 C26 C39 C40 5.5(8) . . . . ?
O3 C26 C39 C38 8.2(8) . . . . ?
O4 C26 C39 C38 -174.4(5) . . . . ?
C38 C39 C40 C41 -0.6(8) . . . . ?
C26 C39 C40 C41 179.6(5) . . . . ?
C37 C36 C41 C42 179.7(5) . . . . ?
C35 C36 C41 C42 -0.1(7) . . . . ?
C37 C36 C41 C40 -0.8(7) . . . . ?
C35 C36 C41 C40 179.3(4) . . . . ?
C39 C40 C41 C36 1.0(8) . . . . ?
C39 C40 C41 C42 -179.5(5) . . . . ?
C36 C41 C42 C43 -0.3(8) . . . . ?
C40 C41 C42 C43 -179.8(5) . . . . ?
C41 C42 C43 C34 0.5(9) . . . . ?
C35 C34 C43 C42 -0.2(8) . . . . ?
C33 C34 C43 C42 178.1(5) . . . . ?
